data_4131619
loop_
_publ_author_name
'Kuznetsov, Dmitry M.'
'Kutateladze, Andrei G.'

_publ_section_title
;
 Step-Economical Photoassisted Diversity-Oriented Synthesis: Sustaining
 Cascade Photoreactions in Oxalyl Anilides to Access Complex
 Polyheterocyclic Molecular Architectures.
;
_journal_issue 46
_journal_name_full 'Journal of the American Chemical Society'
_journal_page_first 16584
_journal_page_last 16590
_journal_paper_doi 10.1021/jacs.7b07598
_journal_volume 139
_journal_year 2017
_chemical_formula_moiety 'C32 H27 N3 O4'
_chemical_formula_sum 'C32 H27 N3 O4'
_chemical_formula_weight 517.56
_chemical_name_common dmk36913b
_space_group_crystal_system monoclinic
_space_group_IT_number 15
_space_group_name_Hall '-C 2yc'
_space_group_name_H-M_alt 'C 1 2/c 1'
_atom_sites_solution_hydrogens mixed
_atom_sites_solution_primary direct
_atom_sites_solution_secondary difmap
_cell_angle_alpha 90
_cell_angle_beta 108.42(3)
_cell_angle_gamma 90
_cell_formula_units_Z 8
_cell_length_a 29.116(6)
_cell_length_b 12.199(2)
_cell_length_c 15.114(3)
_cell_measurement_reflns_used 9949
_cell_measurement_temperature 293.(2)
_cell_measurement_theta_max 23.8867
_cell_measurement_theta_min 2.4545
_cell_volume 5093.2(19)
_computing_cell_refinement 'SAINT V8.37A (Bruker AXS Inc., 2015)'
_computing_data_reduction 'Bruker SAINT'
_computing_molecular_graphics 'shelXle (C.B. Huebschle, rev 807)'
_computing_structure_refinement 'SHELXL-2014/7 (Sheldrick, 2014)'
_computing_structure_solution 'XS, VERSION 2013/1'
_diffrn_ambient_temperature 293.(2)
_diffrn_detector_area_resol_mean 8.3333
_diffrn_measured_fraction_theta_full 0.996
_diffrn_measured_fraction_theta_max 0.996
_diffrn_measurement_device_type 'Bruker D8 APEX II Diffractometer'
_diffrn_radiation_monochromator graphite
_diffrn_radiation_type 'Mo K\a'
_diffrn_radiation_wavelength 0.71073
_diffrn_reflns_av_R_equivalents 0.0367
_diffrn_reflns_av_unetI/netI 0.0391
_diffrn_reflns_limit_h_max 12
_diffrn_reflns_limit_h_min -32
_diffrn_reflns_limit_k_max 12
_diffrn_reflns_limit_k_min -13
_diffrn_reflns_limit_l_max 16
_diffrn_reflns_limit_l_min -16
_diffrn_reflns_number 7048
_diffrn_reflns_theta_full 23.25
_diffrn_reflns_theta_max 23.25
_diffrn_reflns_theta_min 1.82
_diffrn_source 'sealed tube'
_diffrn_source_type 'Siemens KFFMO2K-90'
_exptl_absorpt_coefficient_mu 0.090
_exptl_absorpt_correction_T_max 0.99
_exptl_absorpt_correction_T_min 0.75
_exptl_absorpt_correction_type multi-scan
_exptl_absorpt_process_details
;
Krause, L.; Herbst-Irmer, R.; Sheldrick, G. M.; Stalke, D. (2015). J. Appl.
Cryst. 48, 3-10.
;
_exptl_crystal_colour 'clear colourless'
_exptl_crystal_density_diffrn 1.350
_exptl_crystal_density_method 'not measured'
_exptl_crystal_description Square
_exptl_crystal_F_000 2176
_exptl_crystal_size_max 0.280
_exptl_crystal_size_mid 0.270
_exptl_crystal_size_min 0.090
_refine_diff_density_max 0.228
_refine_diff_density_min -0.186
_refine_ls_extinction_method none
_refine_ls_goodness_of_fit_ref 1.263
_refine_ls_matrix_type full
_refine_ls_number_parameters 358
_refine_ls_number_reflns 3651
_refine_ls_number_restraints 1
_refine_ls_restrained_S_all 1.264
_refine_ls_R_factor_all 0.0886
_refine_ls_R_factor_gt 0.0649
_refine_ls_shift/su_max 0.001
_refine_ls_shift/su_mean 0.000
_refine_ls_structure_factor_coef Fsqd
_refine_ls_weighting_details 'w=1/[\s^2^(Fo^2^)+(0.0136P)^2^+10.5412P] where P=(Fo^2^+2Fc^2^)/3'
_refine_ls_weighting_scheme calc
_refine_ls_wR_factor_gt 0.1149
_refine_ls_wR_factor_ref 0.1202
_reflns_number_gt 2950
_reflns_number_total 3651
_reflns_threshold_expression 'I > 2\s(I)'
_cod_data_source_file ja7b07598_si_009.cif
_cod_data_source_block dmk36913b_bcn
_cod_original_cell_volume 5093.(2)
_cod_database_code 4131619

loop_
_space_group_symop_operation_xyz
'x, y, z'
'-x, y, -z+1/2'
'x+1/2, y+1/2, z'
'-x+1/2, y+1/2, -z+1/2'
'-x, -y, -z'
'x, -y, z-1/2'
'-x+1/2, -y+1/2, -z'
'x+1/2, -y+1/2, z-1/2'

loop_
_atom_site_type_symbol
_atom_site_label
_atom_site_fract_x
_atom_site_fract_y
_atom_site_fract_z
_atom_site_U_iso_or_equiv
_atom_site_adp_type
_atom_site_calc_flag
_atom_site_refinement_flags_adp
_atom_site_refinement_flags_posn
_atom_site_occupancy
O O1 0.16951(9) 0.7779(2) -0.06676(15) 0.0600(7) Uani d . . 1
O O2 0.11734(9) 0.6368(2) 0.17876(16) 0.0551(7) Uani d . . 1
O O3 0.29863(9) 0.99158(19) 0.12285(15) 0.0522(6) Uani d . . 1
O O4 0.40270(9) 0.9379(2) 0.17121(16) 0.0557(7) Uani d . . 1
N N1 0.21946(10) 0.8300(3) 0.37725(19) 0.0515(8) Uani d . D 1
N N2 0.30489(9) 0.8734(2) 0.24579(16) 0.0366(6) Uani d . . 1
N N3 0.38735(9) 0.8523(2) 0.29654(17) 0.0393(7) Uani d . . 1
C C1 0.42347(12) 0.6870(3) 0.3781(2) 0.0391(8) Uani d . . 1
C C2 0.46487(13) 0.6236(3) 0.4153(2) 0.0516(10) Uani d . . 1
H H2 0.4622 0.5557 0.4413 0.062 Uiso calc U R 1
C C3 0.50982(14) 0.6586(4) 0.4146(3) 0.0613(11) Uani d . . 1
H H3 0.5369 0.6149 0.4407 0.074 Uiso calc U R 1
C C4 0.51483(13) 0.7578(4) 0.3756(2) 0.0596(11) Uani d . . 1
H H4 0.5451 0.7808 0.3745 0.072 Uiso calc U R 1
C C5 0.47449(13) 0.8234(3) 0.3381(2) 0.0511(9) Uani d . . 1
H H5 0.4778 0.8913 0.3127 0.061 Uiso calc U R 1
C C6 0.42947(12) 0.7881(3) 0.3383(2) 0.0387(8) Uani d . . 1
C C7 0.37517(12) 0.6522(3) 0.3806(2) 0.0368(8) Uani d . . 1
C C8 0.36952(13) 0.5412(3) 0.4197(2) 0.0501(9) Uani d . . 1
H H8A 0.3358 0.5259 0.408 0.075 Uiso calc U R 1
H H8B 0.3858 0.5407 0.4858 0.075 Uiso calc U R 1
H H8C 0.3834 0.4861 0.3905 0.075 Uiso calc U R 1
C C9 0.33829(11) 0.7222(3) 0.35492(19) 0.0351(8) Uani d . . 1
C C10 0.34569(11) 0.8382(3) 0.3280(2) 0.0356(8) Uani d . . 1
C C11 0.37612(13) 0.9107(3) 0.2147(2) 0.0419(8) Uani d . . 1
C C12 0.32157(13) 0.9331(3) 0.1872(2) 0.0409(8) Uani d . . 1
C C13 0.34438(12) 0.9078(3) 0.4102(2) 0.0411(8) Uani d . . 1
H H13 0.3701 0.9509 0.4449 0.049 Uiso calc U R 1
C C14 0.30260(12) 0.9004(3) 0.4271(2) 0.0446(9) Uani d . . 1
H H14 0.2966 0.9365 0.4766 0.054 Uiso calc U R 1
C C15 0.26547(12) 0.8289(3) 0.3598(2) 0.0391(8) Uani d . . 1
C C16 0.28801(11) 0.7123(3) 0.3628(2) 0.0398(8) Uani d . . 1
H H16A 0.2896 0.6763 0.4208 0.048 Uiso calc U R 1
H H16B 0.2679 0.6684 0.3117 0.048 Uiso calc U R 1
C C17 0.25727(11) 0.8790(3) 0.2610(2) 0.0383(8) Uani d . . 1
H H17 0.2482 0.9562 0.2622 0.046 Uiso calc U R 1
C C18 0.21674(11) 0.8196(3) 0.1882(2) 0.0362(8) Uani d . . 1
C C19 0.21351(12) 0.8260(3) 0.0938(2) 0.0394(8) Uani d . . 1
H H19 0.2364 0.8655 0.0758 0.047 Uiso calc U R 1
C C20 0.17609(13) 0.7734(3) 0.0277(2) 0.0435(9) Uani d . . 1
C C21 0.14361(13) 0.7093(3) 0.0537(2) 0.0471(9) Uani d . . 1
H H21 0.1197 0.6705 0.0092 0.057 Uiso calc U R 1
C C22 0.14689(12) 0.7035(3) 0.1470(2) 0.0431(8) Uani d . . 1
C C23 0.18222(11) 0.7621(3) 0.2159(2) 0.0376(8) Uani d . . 1
C C24 0.19380(15) 0.8630(3) -0.0984(2) 0.0618(11) Uani d . . 1
H H24A 0.2281 0.8503 -0.0757 0.093 Uiso calc U R 1
H H24B 0.1866 0.9322 -0.0755 0.093 Uiso calc U R 1
H H24C 0.1831 0.864 -0.1653 0.093 Uiso calc U R 1
C C25 0.06752(14) 0.6348(4) 0.1272(3) 0.0815(14) Uani d . . 1
H H25A 0.0559 0.7085 0.1136 0.122 Uiso calc U R 1
H H25B 0.05 0.5989 0.163 0.122 Uiso calc U R 1
H H25C 0.0629 0.5957 0.0699 0.122 Uiso calc U R 1
C C26 0.18149(11) 0.7585(3) 0.3167(2) 0.0421(8) Uani d . . 1
H H26 0.1877 0.6831 0.3395 0.051 Uiso calc U R 1
C C27 0.13354(12) 0.7952(3) 0.3264(2) 0.0433(9) Uani d . . 1
C C28 0.11541(13) 0.8990(3) 0.2988(2) 0.0534(10) Uani d . . 1
H H28 0.1325 0.9461 0.2723 0.064 Uiso calc U R 1
C C29 0.07243(15) 0.9339(4) 0.3098(3) 0.0682(12) Uani d . . 1
H H29 0.0606 1.0036 0.2904 0.082 Uiso calc U R 1
C C30 0.04739(15) 0.8647(5) 0.3498(3) 0.0762(14) Uani d . . 1
H H30 0.0186 0.888 0.358 0.091 Uiso calc U R 1
C C31 0.06451(15) 0.7620(4) 0.3774(3) 0.0697(12) Uani d . . 1
H H31 0.0472 0.7156 0.4041 0.084 Uiso calc U R 1
C C32 0.10765(13) 0.7263(3) 0.3660(2) 0.0558(10) Uani d . . 1
H H32 0.1191 0.6561 0.385 0.067 Uiso calc U R 1
H H1 0.2198(13) 0.824(3) 0.4336(15) 0.067 Uiso d U D 1

loop_
_atom_site_aniso_label
_atom_site_aniso_U_11
_atom_site_aniso_U_22
_atom_site_aniso_U_33
_atom_site_aniso_U_12
_atom_site_aniso_U_13
_atom_site_aniso_U_23
O1 0.0836(19) 0.0634(17) 0.0315(13) -0.0100(15) 0.0163(12) -0.0048(12)
O2 0.0521(16) 0.0605(16) 0.0517(15) -0.0099(13) 0.0152(12) 0.0004(13)
O3 0.0699(17) 0.0439(14) 0.0406(14) -0.0018(13) 0.0143(12) 0.0130(12)
O4 0.0685(17) 0.0553(16) 0.0545(15) -0.0059(14) 0.0356(14) 0.0095(13)
N1 0.0458(18) 0.078(2) 0.0359(16) -0.0034(16) 0.0207(15) -0.0129(16)
N2 0.0463(17) 0.0354(15) 0.0294(14) 0.0029(13) 0.0137(12) 0.0030(12)
N3 0.0450(17) 0.0385(16) 0.0388(15) -0.0012(14) 0.0196(13) 0.0042(13)
C1 0.043(2) 0.041(2) 0.0351(18) 0.0010(17) 0.0156(15) -0.0037(15)
C2 0.051(2) 0.054(2) 0.053(2) 0.008(2) 0.0201(18) 0.0055(18)
C3 0.048(3) 0.078(3) 0.058(2) 0.014(2) 0.0174(19) 0.012(2)
C4 0.041(2) 0.088(3) 0.052(2) -0.003(2) 0.0180(18) 0.003(2)
C5 0.054(2) 0.058(2) 0.045(2) -0.006(2) 0.0222(18) 0.0001(18)
C6 0.042(2) 0.045(2) 0.0322(17) -0.0010(17) 0.0171(15) -0.0029(16)
C7 0.045(2) 0.0329(18) 0.0319(17) 0.0012(17) 0.0120(15) 0.0000(15)
C8 0.053(2) 0.042(2) 0.054(2) 0.0008(18) 0.0145(18) 0.0073(17)
C9 0.043(2) 0.0381(19) 0.0262(16) -0.0021(17) 0.0141(14) -0.0006(14)
C10 0.0423(19) 0.0360(19) 0.0305(17) 0.0020(16) 0.0144(15) 0.0026(15)
C11 0.058(2) 0.0330(19) 0.0405(19) -0.0050(17) 0.0234(18) -0.0003(16)
C12 0.062(2) 0.0308(18) 0.0320(18) -0.0031(17) 0.0182(17) 0.0009(16)
C13 0.048(2) 0.040(2) 0.0352(18) -0.0027(17) 0.0134(16) -0.0021(15)
C14 0.056(2) 0.048(2) 0.0304(18) 0.0027(18) 0.0159(16) -0.0055(16)
C15 0.045(2) 0.047(2) 0.0294(17) 0.0039(17) 0.0164(15) -0.0015(15)
C16 0.046(2) 0.045(2) 0.0312(17) -0.0005(17) 0.0151(15) 0.0064(15)
C17 0.048(2) 0.0350(19) 0.0344(17) 0.0080(16) 0.0168(16) -0.0023(15)
C18 0.043(2) 0.0343(18) 0.0319(18) 0.0123(16) 0.0128(15) -0.0008(14)
C19 0.046(2) 0.0379(19) 0.0360(19) 0.0074(16) 0.0152(16) 0.0013(15)
C20 0.056(2) 0.043(2) 0.0310(18) 0.0097(18) 0.0129(16) -0.0013(16)
C21 0.052(2) 0.046(2) 0.039(2) -0.0013(18) 0.0090(17) -0.0059(17)
C22 0.044(2) 0.039(2) 0.048(2) 0.0029(17) 0.0170(17) 0.0016(17)
C23 0.0408(19) 0.0370(19) 0.0373(18) 0.0069(16) 0.0157(15) 0.0006(15)
C24 0.094(3) 0.057(3) 0.037(2) 0.012(2) 0.023(2) 0.0032(18)
C25 0.052(3) 0.095(4) 0.095(3) -0.005(3) 0.021(2) 0.018(3)
C26 0.045(2) 0.046(2) 0.0372(19) 0.0050(17) 0.0154(15) 0.0013(16)
C27 0.046(2) 0.051(2) 0.0334(18) 0.0027(19) 0.0130(16) -0.0007(17)
C28 0.055(2) 0.060(3) 0.047(2) 0.007(2) 0.0194(18) -0.0004(19)
C29 0.064(3) 0.082(3) 0.057(3) 0.026(3) 0.017(2) 0.000(2)
C30 0.047(3) 0.125(5) 0.057(3) 0.019(3) 0.016(2) -0.010(3)
C31 0.052(3) 0.107(4) 0.058(3) -0.011(3) 0.027(2) -0.003(3)
C32 0.060(3) 0.066(3) 0.045(2) -0.003(2) 0.0209(19) 0.0035(19)

loop_
_atom_type_symbol
_atom_type_description
_atom_type_scat_dispersion_real
_atom_type_scat_dispersion_imag
_atom_type_scat_source
C C 0.0033 0.0016 'International Tables Vol C Tables 4.2.6.8 and 6.1.1.4'
H H 0.0000 0.0000 'International Tables Vol C Tables 4.2.6.8 and 6.1.1.4'
N N 0.0061 0.0033 'International Tables Vol C Tables 4.2.6.8 and 6.1.1.4'
O O 0.0106 0.0060 'International Tables Vol C Tables 4.2.6.8 and 6.1.1.4'

loop_
_geom_angle_atom_site_label_1
_geom_angle_atom_site_label_2
_geom_angle_atom_site_label_3
_geom_angle
C20 O1 C24 117.1(3)
C22 O2 C25 117.6(3)
C15 N1 C26 116.0(3)
C15 N1 H1 118.(3)
C26 N1 H1 110.(3)
C12 N2 C17 128.9(3)
C12 N2 C10 110.3(3)
C17 N2 C10 115.1(2)
C11 N3 C6 127.7(3)
C11 N3 C10 111.8(3)
C6 N3 C10 118.9(2)
C2 C1 C6 116.8(3)
C2 C1 C7 122.6(3)
C6 C1 C7 120.6(3)
C3 C2 C1 121.8(4)
C3 C2 H2 119.1
C1 C2 H2 119.1
C4 C3 C2 120.4(4)
C4 C3 H3 119.8
C2 C3 H3 119.8
C3 C4 C5 119.6(4)
C3 C4 H4 120.2
C5 C4 H4 120.2
C6 C5 C4 120.1(4)
C6 C5 H5 119.9
C4 C5 H5 119.9
C5 C6 C1 121.3(3)
C5 C6 N3 120.9(3)
C1 C6 N3 117.7(3)
C9 C7 C1 119.6(3)
C9 C7 C8 120.9(3)
C1 C7 C8 119.3(3)
C7 C8 H8A 109.5
C7 C8 H8B 109.5
H8A C8 H8B 109.5
C7 C8 H8C 109.5
H8A C8 H8C 109.5
H8B C8 H8C 109.5
C7 C9 C10 120.7(3)
C7 C9 C16 129.7(3)
C10 C9 C16 108.7(3)
N3 C10 N2 102.8(2)
N3 C10 C9 114.0(3)
N2 C10 C9 110.6(3)
N3 C10 C13 116.4(3)
N2 C10 C13 107.7(2)
C9 C10 C13 105.2(2)
O4 C11 N3 128.3(3)
O4 C11 C12 126.1(3)
N3 C11 C12 105.5(3)
O3 C12 N2 128.2(3)
O3 C12 C11 125.4(3)
N2 C12 C11 106.4(3)
C14 C13 C10 112.6(3)
C14 C13 H13 123.7
C10 C13 H13 123.7
C13 C14 C15 114.6(3)
C13 C14 H14 122.7
C15 C14 H14 122.7
N1 C15 C14 112.4(3)
N1 C15 C17 107.5(3)
C14 C15 C17 106.3(3)
N1 C15 C16 114.1(3)
C14 C15 C16 107.6(3)
C17 C15 C16 108.6(2)
C9 C16 C15 109.5(3)
C9 C16 H16A 109.8
C15 C16 H16A 109.8
C9 C16 H16B 109.8
C15 C16 H16B 109.8
H16A C16 H16B 108.2
N2 C17 C18 114.7(2)
N2 C17 C15 105.3(2)
C18 C17 C15 110.9(3)
N2 C17 H17 108.6
C18 C17 H17 108.6
C15 C17 H17 108.6
C23 C18 C19 120.7(3)
C23 C18 C17 119.4(3)
C19 C18 C17 119.9(3)
C20 C19 C18 119.6(3)
C20 C19 H19 120.2
C18 C19 H19 120.2
C21 C20 O1 115.8(3)
C21 C20 C19 120.8(3)
O1 C20 C19 123.3(3)
C20 C21 C22 119.2(3)
C20 C21 H21 120.4
C22 C21 H21 120.4
O2 C22 C21 122.4(3)
O2 C22 C23 115.8(3)
C21 C22 C23 121.8(3)
C18 C23 C22 117.5(3)
C18 C23 C26 123.5(3)
C22 C23 C26 119.0(3)
O1 C24 H24A 109.5
O1 C24 H24B 109.5
H24A C24 H24B 109.5
O1 C24 H24C 109.5
H24A C24 H24C 109.5
H24B C24 H24C 109.5
O2 C25 H25A 109.5
O2 C25 H25B 109.5
H25A C25 H25B 109.5
O2 C25 H25C 109.5
H25A C25 H25C 109.5
H25B C25 H25C 109.5
N1 C26 C27 107.4(3)
N1 C26 C23 110.9(3)
C27 C26 C23 113.0(3)
N1 C26 H26 108.5
C27 C26 H26 108.5
C23 C26 H26 108.5
C28 C27 C32 118.5(3)
C28 C27 C26 121.0(3)
C32 C27 C26 120.4(3)
C29 C28 C27 121.3(4)
C29 C28 H28 119.3
C27 C28 H28 119.3
C30 C29 C28 119.4(4)
C30 C29 H29 120.3
C28 C29 H29 120.3
C31 C30 C29 120.4(4)
C31 C30 H30 119.8
C29 C30 H30 119.8
C30 C31 C32 120.4(4)
C30 C31 H31 119.8
C32 C31 H31 119.8
C27 C32 C31 120.0(4)
C27 C32 H32 120.0
C31 C32 H32 120.0

loop_
_geom_bond_atom_site_label_1
_geom_bond_atom_site_label_2
_geom_bond_distance
O1 C20 1.380(4)
O1 C24 1.422(4)
O2 C22 1.376(4)
O2 C25 1.414(4)
O3 C12 1.220(4)
O4 C11 1.209(4)
N1 C15 1.445(4)
N1 C26 1.476(4)
N1 H1 0.851(18)
N2 C12 1.351(4)
N2 C17 1.477(4)
N2 C10 1.486(4)
N3 C11 1.375(4)
N3 C6 1.423(4)
N3 C10 1.447(4)
C1 C2 1.393(4)
C1 C6 1.407(4)
C1 C7 1.481(4)
C2 C3 1.380(5)
C2 H2 0.93
C3 C4 1.373(5)
C3 H3 0.93
C4 C5 1.386(5)
C4 H4 0.93
C5 C6 1.381(4)
C5 H5 0.93
C7 C9 1.331(4)
C7 C8 1.508(4)
C8 H8A 0.96
C8 H8B 0.96
C8 H8C 0.96
C9 C10 1.506(4)
C9 C16 1.510(4)
C10 C13 1.514(4)
C11 C12 1.534(5)
C13 C14 1.323(4)
C13 H13 0.93
C14 C15 1.506(4)
C14 H14 0.93
C15 C17 1.560(4)
C15 C16 1.561(4)
C16 H16A 0.97
C16 H16B 0.97
C17 C18 1.519(4)
C17 H17 0.98
C18 C23 1.394(4)
C18 C19 1.402(4)
C19 C20 1.382(4)
C19 H19 0.93
C20 C21 1.377(5)
C21 C22 1.385(4)
C21 H21 0.93
C22 C23 1.406(4)
C23 C26 1.531(4)
C24 H24A 0.96
C24 H24B 0.96
C24 H24C 0.96
C25 H25A 0.96
C25 H25B 0.96
C25 H25C 0.96
C26 C27 1.516(4)
C26 H26 0.98
C27 C28 1.385(5)
C27 C32 1.385(5)
C28 C29 1.381(5)
C28 H28 0.93
C29 C30 1.374(6)
C29 H29 0.93
C30 C31 1.364(6)
C30 H30 0.93
C31 C32 1.391(5)
C31 H31 0.93
C32 H32 0.93

loop_
_geom_torsion_atom_site_label_1
_geom_torsion_atom_site_label_2
_geom_torsion_atom_site_label_3
_geom_torsion_atom_site_label_4
_geom_torsion
C6 C1 C2 C3 0.9(5)
C7 C1 C2 C3 -178.2(3)
C1 C2 C3 C4 -0.8(6)
C2 C3 C4 C5 0.9(6)
C3 C4 C5 C6 -1.3(5)
C4 C5 C6 C1 1.4(5)
C4 C5 C6 N3 -177.3(3)
C2 C1 C6 C5 -1.2(5)
C7 C1 C6 C5 177.9(3)
C2 C1 C6 N3 177.5(3)
C7 C1 C6 N3 -3.3(4)
C11 N3 C6 C5 39.9(5)
C10 N3 C6 C5 -155.8(3)
C11 N3 C6 C1 -138.9(3)
C10 N3 C6 C1 25.5(4)
C2 C1 C7 C9 171.3(3)
C6 C1 C7 C9 -7.8(4)
C2 C1 C7 C8 -3.6(5)
C6 C1 C7 C8 177.3(3)
C1 C7 C9 C10 -3.1(4)
C8 C7 C9 C10 171.7(3)
C1 C7 C9 C16 -171.2(3)
C8 C7 C9 C16 3.6(5)
C11 N3 C10 N2 12.0(3)
C6 N3 C10 N2 -154.7(2)
C11 N3 C10 C9 131.8(3)
C6 N3 C10 C9 -34.9(4)
C11 N3 C10 C13 -105.5(3)
C6 N3 C10 C13 87.8(3)
C12 N2 C10 N3 -18.0(3)
C17 N2 C10 N3 -173.8(2)
C12 N2 C10 C9 -140.1(3)
C17 N2 C10 C9 64.1(3)
C12 N2 C10 C13 105.5(3)
C17 N2 C10 C13 -50.4(3)
C7 C9 C10 N3 23.7(4)
C16 C9 C10 N3 -165.9(2)
C7 C9 C10 N2 139.0(3)
C16 C9 C10 N2 -50.6(3)
C7 C9 C10 C13 -105.0(3)
C16 C9 C10 C13 65.4(3)
C6 N3 C11 O4 -16.1(5)
C10 N3 C11 O4 178.7(3)
C6 N3 C11 C12 162.6(3)
C10 N3 C11 C12 -2.6(3)
C17 N2 C12 O3 -13.6(5)
C10 N2 C12 O3 -165.1(3)
C17 N2 C12 C11 168.3(3)
C10 N2 C12 C11 16.7(3)
O4 C11 C12 O3 -8.4(5)
N3 C11 C12 O3 172.9(3)
O4 C11 C12 N2 169.8(3)
N3 C11 C12 N2 -8.9(3)
N3 C10 C13 C14 172.0(3)
N2 C10 C13 C14 57.2(3)
C9 C10 C13 C14 -60.8(3)
C10 C13 C14 C15 -2.1(4)
C26 N1 C15 C14 -177.7(3)
C26 N1 C15 C17 65.7(4)
C26 N1 C15 C16 -54.8(4)
C13 C14 C15 N1 -175.8(3)
C13 C14 C15 C17 -58.5(4)
C13 C14 C15 C16 57.8(4)
C7 C9 C16 C15 158.2(3)
C10 C9 C16 C15 -11.0(3)
N1 C15 C16 C9 -173.4(2)
C14 C15 C16 C9 -48.0(3)
C17 C15 C16 C9 66.6(3)
C12 N2 C17 C18 80.0(4)
C10 N2 C17 C18 -129.6(3)
C12 N2 C17 C15 -157.8(3)
C10 N2 C17 C15 -7.4(3)
N1 C15 C17 N2 -178.6(2)
C14 C15 C17 N2 60.9(3)
C16 C15 C17 N2 -54.7(3)
N1 C15 C17 C18 -54.0(3)
C14 C15 C17 C18 -174.5(3)
C16 C15 C17 C18 69.9(3)
N2 C17 C18 C23 141.6(3)
C15 C17 C18 C23 22.5(4)
N2 C17 C18 C19 -40.5(4)
C15 C17 C18 C19 -159.5(3)
C23 C18 C19 C20 -1.0(5)
C17 C18 C19 C20 -178.9(3)
C24 O1 C20 C21 164.5(3)
C24 O1 C20 C19 -17.5(5)
C18 C19 C20 C21 -3.9(5)
C18 C19 C20 O1 178.2(3)
O1 C20 C21 C22 -177.9(3)
C19 C20 C21 C22 4.0(5)
C25 O2 C22 C21 -44.1(5)
C25 O2 C22 C23 138.6(3)
C20 C21 C22 O2 -176.5(3)
C20 C21 C22 C23 0.7(5)
C19 C18 C23 C22 5.4(4)
C17 C18 C23 C22 -176.6(3)
C19 C18 C23 C26 -175.5(3)
C17 C18 C23 C26 2.4(4)
O2 C22 C23 C18 172.0(3)
C21 C22 C23 C18 -5.3(5)
O2 C22 C23 C26 -7.1(4)
C21 C22 C23 C26 175.6(3)
C15 N1 C26 C27 -163.9(3)
C15 N1 C26 C23 -40.1(4)
C18 C23 C26 N1 4.2(4)
C22 C23 C26 N1 -176.7(3)
C18 C23 C26 C27 124.8(3)
C22 C23 C26 C27 -56.1(4)
N1 C26 C27 C28 63.3(4)
C23 C26 C27 C28 -59.3(4)
N1 C26 C27 C32 -114.6(3)
C23 C26 C27 C32 122.8(3)
C32 C27 C28 C29 -0.2(5)
C26 C27 C28 C29 -178.2(3)
C27 C28 C29 C30 0.6(6)
C28 C29 C30 C31 -0.7(6)
C29 C30 C31 C32 0.3(6)
C28 C27 C32 C31 -0.1(5)
C26 C27 C32 C31 177.8(3)
C30 C31 C32 C27 0.1(6)
